data_4022424
loop_
_publ_author_name
'Shengming Ma'
'Fei Yu'
'Wenzhong Gao'

_publ_section_title
;
 Studies on Pd(II)-Catalyzed Coupling-Cyclization of
 \a- or \b-Amino Allenes with Allylic Halides
;
_journal_name_full 'Journal of Organic Chemistry'
_journal_page_first 5943
_journal_page_last 5949
_journal_paper_doi 10.1021/jo0342469
_journal_volume 68
_journal_year 2003
_chemical_formula_sum 'C21 H23 N O2 S'
_chemical_formula_weight 353.46
_chemical_name_systematic
; 
 ? 
;
_space_group_IT_number 14
_symmetry_cell_setting monoclinic
_symmetry_space_group_name_Hall '-P 2yn'
_symmetry_space_group_name_H-M 'P 1 21/n 1'
_atom_sites_solution_hydrogens geom
_atom_sites_solution_primary direct
_atom_sites_solution_secondary difmap
_audit_creation_method SHELXL-97
_cell_angle_alpha 90.00
_cell_angle_beta 91.307(2)
_cell_angle_gamma 90.00
_cell_formula_units_Z 4
_cell_length_a 11.4023(10)
_cell_length_b 11.8131(10)
_cell_length_c 14.3594(12)
_cell_measurement_reflns_used 3164
_cell_measurement_temperature 293(2)
_cell_measurement_theta_max 49.576
_cell_measurement_theta_min 4.465
_cell_volume 1933.7(3)
_computing_cell_refinement 'Bruker SMART'
_computing_data_collection 'Bruker SMART'
_computing_data_reduction 'Bruker SHELXTL'
_computing_molecular_graphics 'Bruker SHELXTL'
_computing_publication_material 'Bruker SHELXTL'
_computing_structure_refinement 'SHELXL-97 (Sheldrick, 1997)'
_computing_structure_solution 'SHELXS-97 (Sheldrick, 1990)'
_diffrn_ambient_temperature 293(2)
_diffrn_measured_fraction_theta_full 0.937
_diffrn_measured_fraction_theta_max 0.937
_diffrn_measurement_device_type 'CCD area detector'
_diffrn_measurement_method 'phi and omega scans'
_diffrn_radiation_monochromator graphite
_diffrn_radiation_source 'fine-focus sealed tube'
_diffrn_radiation_type MoK\a
_diffrn_radiation_wavelength 0.71073
_diffrn_reflns_av_R_equivalents 0.0477
_diffrn_reflns_av_sigmaI/netI 0.0485
_diffrn_reflns_limit_h_max 10
_diffrn_reflns_limit_h_min -15
_diffrn_reflns_limit_k_max 15
_diffrn_reflns_limit_k_min -14
_diffrn_reflns_limit_l_max 18
_diffrn_reflns_limit_l_min -18
_diffrn_reflns_number 11463
_diffrn_reflns_theta_full 28.21
_diffrn_reflns_theta_max 28.21
_diffrn_reflns_theta_min 2.23
_exptl_absorpt_coefficient_mu 0.180
_exptl_absorpt_correction_T_max 1.00000
_exptl_absorpt_correction_T_min 0.33795
_exptl_absorpt_correction_type sadabs
_exptl_crystal_colour colourless
_exptl_crystal_density_diffrn 1.214
_exptl_crystal_density_method 'not measured'
_exptl_crystal_F_000 752
_exptl_crystal_size_max 0.724
_exptl_crystal_size_mid 0.478
_exptl_crystal_size_min 0.414
_refine_diff_density_max 0.208
_refine_diff_density_min -0.298
_refine_diff_density_rms 0.040
_refine_ls_extinction_coef 0.0004(11)
_refine_ls_extinction_expression Fc^*^=kFc[1+0.001xFc^2^\l^3^/sin(2\q)]^-1/4^
_refine_ls_extinction_method SHELXL
_refine_ls_goodness_of_fit_ref 0.944
_refine_ls_hydrogen_treatment mixed
_refine_ls_matrix_type full
_refine_ls_number_parameters 297
_refine_ls_number_reflns 4462
_refine_ls_number_restraints 4
_refine_ls_restrained_S_all 0.945
_refine_ls_R_factor_all 0.0708
_refine_ls_R_factor_gt 0.0484
_refine_ls_shift/su_max 0.079
_refine_ls_shift/su_mean 0.006
_refine_ls_structure_factor_coef Fsqd
_refine_ls_weighting_details 'calc w=1/[\s^2^(Fo^2^)+(0.0686P)^2^+0.0000P] where P=(Fo^2^+2Fc^2^)/3'
_refine_ls_weighting_scheme calc
_refine_ls_wR_factor_gt 0.1188
_refine_ls_wR_factor_ref 0.1276
_reflns_number_gt 2996
_reflns_number_total 4462
_reflns_threshold_expression >2sigma(I)
_cod_data_source_file jo0342469si20030224_100516.cif
_cod_data_source_block cd22360
_cod_depositor_comments
;
The following automatic conversions were performed:
'_symmetry_cell_setting' value 'Monoclinic' changed to 'monoclinic'
according to '/home/saulius/struct/CIF-dictionaries/cif_core.dic'
dictionary named 'cif_core.dic' version 2.4.1 from 2010-06-29.

Automatic conversion script
Id: cif_fix_enum 1527 2010-12-29 10:47:43Z saulius 
;
_cod_original_sg_symbol_H-M 'P 21/n'
_cod_database_code 4022424

loop_
_symmetry_equiv_pos_as_xyz
'x, y, z'
'-x+1/2, y+1/2, -z+1/2'
'-x, -y, -z'
'x-1/2, -y-1/2, z-1/2'

loop_
_atom_site_label
_atom_site_type_symbol
_atom_site_fract_x
_atom_site_fract_y
_atom_site_fract_z
_atom_site_U_iso_or_equiv
_atom_site_adp_type
_atom_site_occupancy
_atom_site_symmetry_multiplicity
_atom_site_calc_flag
_atom_site_refinement_flags
S S 0.51659(4) 0.25455(4) 0.22499(3) 0.04993(17) Uani 1 1 d .
N N 0.41032(12) 0.32111(11) 0.27427(10) 0.0478(4) Uani 1 1 d .
O1 O 0.49798(12) 0.13726(10) 0.24296(11) 0.0704(4) Uani 1 1 d .
O2 O 0.52105(12) 0.29506(12) 0.13173(9) 0.0677(4) Uani 1 1 d .
C1 C 0.3809(2) 0.29048(18) 0.37014(15) 0.0607(5) Uani 1 1 d .
C2 C 0.32788(16) 0.39619(18) 0.40676(13) 0.0590(5) Uani 1 1 d .
C3 C 0.33274(15) 0.47996(16) 0.34612(13) 0.0561(5) Uani 1 1 d .
C4 C 0.39270(16) 0.44448(14) 0.25791(13) 0.0492(4) Uani 1 1 d .
C5 C 0.2813(2) 0.3984(3) 0.50377(17) 0.0830(8) Uani 1 1 d .
C6 C 0.3782(2) 0.3881(2) 0.57578(16) 0.0805(7) Uani 1 1 d .
C7 C 0.3877(4) 0.3120(3) 0.6365(2) 0.1061(10) Uani 1 1 d D
C8 C 0.2892(2) 0.59837(18) 0.35581(17) 0.0838(7) Uani 1 1 d .
H10 H 0.2138 0.6053 0.3252 0.126 Uiso 1 1 calc R
H11 H 0.3434 0.6496 0.3278 0.126 Uiso 1 1 calc R
H9 H 0.2824 0.6164 0.4206 0.126 Uiso 1 1 calc R
C9 C 0.32396(16) 0.46889(14) 0.16901(12) 0.0527(4) Uani 1 1 d .
C10 C 0.21174(19) 0.42843(18) 0.15564(16) 0.0672(6) Uani 1 1 d D
C11 C 0.1483(3) 0.4533(2) 0.07458(19) 0.0848(7) Uani 1 1 d D
C12 C 0.1968(3) 0.5191(2) 0.00704(17) 0.0856(8) Uani 1 1 d .
C13 C 0.3071(3) 0.5594(2) 0.01949(18) 0.0841(7) Uani 1 1 d .
C14 C 0.3712(2) 0.53467(19) 0.09955(16) 0.0704(6) Uani 1 1 d .
C15 C 0.64903(15) 0.29277(14) 0.28216(12) 0.0462(4) Uani 1 1 d .
C16 C 0.70941(17) 0.38902(15) 0.25653(14) 0.0523(5) Uani 1 1 d D
C17 C 0.81579(18) 0.41430(17) 0.29889(15) 0.0605(5) Uani 1 1 d .
C18 C 0.86405(17) 0.34542(17) 0.36759(14) 0.0614(5) Uani 1 1 d .
C19 C 0.8014(2) 0.25131(18) 0.39402(17) 0.0668(6) Uani 1 1 d .
C20 C 0.69526(18) 0.22491(17) 0.35233(15) 0.0597(5) Uani 1 1 d .
C21 C 0.9830(2) 0.3716(2) 0.41014(18) 0.0925(8) Uani 1 1 d .
H21 H 0.9833 0.3539 0.4754 0.139 Uiso 1 1 calc R
H23 H 1.0001 0.4505 0.4021 0.139 Uiso 1 1 calc R
H22 H 1.0415 0.3271 0.3800 0.139 Uiso 1 1 calc R
H1 H 0.324(2) 0.2255(18) 0.3668(15) 0.082(7) Uiso 1 1 d .
H2 H 0.4469(19) 0.2669(15) 0.4043(14) 0.062(6) Uiso 1 1 d .
H3 H 0.4633(17) 0.4817(16) 0.2540(12) 0.058(5) Uiso 1 1 d .
H4 H 0.232(2) 0.460(2) 0.5099(15) 0.087(8) Uiso 1 1 d .
H5 H 0.222(3) 0.338(3) 0.5086(19) 0.128(11) Uiso 1 1 d .
H6 H 0.432(3) 0.454(3) 0.574(2) 0.154(13) Uiso 1 1 d .
H7 H 0.459(4) 0.313(3) 0.684(3) 0.167(14) Uiso 1 1 d .
H8 H 0.328(2) 0.263(2) 0.639(2) 0.128(12) Uiso 1 1 d D
H12 H 0.1806(16) 0.3883(14) 0.2023(11) 0.057(6) Uiso 1 1 d D
H13 H 0.0780(16) 0.4255(19) 0.0688(16) 0.087(8) Uiso 1 1 d D
H14 H 0.154(2) 0.5344(18) -0.0509(17) 0.090(7) Uiso 1 1 d .
H15 H 0.346(2) 0.605(2) -0.0287(18) 0.110(9) Uiso 1 1 d .
H16 H 0.452(2) 0.5635(19) 0.1117(17) 0.098(8) Uiso 1 1 d .
H17 H 0.6837(15) 0.4299(14) 0.2083(11) 0.057(5) Uiso 1 1 d D
H18 H 0.8529(17) 0.4767(16) 0.2831(13) 0.063(6) Uiso 1 1 d .
H19 H 0.832(2) 0.2086(18) 0.4432(17) 0.092(8) Uiso 1 1 d .
H20 H 0.6535(18) 0.1638(18) 0.3717(14) 0.074(6) Uiso 1 1 d .

loop_
_atom_site_aniso_label
_atom_site_aniso_U_11
_atom_site_aniso_U_22
_atom_site_aniso_U_33
_atom_site_aniso_U_23
_atom_site_aniso_U_13
_atom_site_aniso_U_12
S 0.0458(3) 0.0445(3) 0.0596(3) -0.00913(19) 0.0026(2) 0.00331(19)
N 0.0448(8) 0.0428(8) 0.0561(9) 0.0005(6) 0.0061(6) 0.0033(6)
O1 0.0587(8) 0.0408(7) 0.1115(11) -0.0153(7) -0.0015(8) 0.0005(6)
O2 0.0633(9) 0.0868(10) 0.0530(8) -0.0125(7) 0.0041(6) 0.0085(7)
C1 0.0572(13) 0.0638(13) 0.0615(13) 0.0062(10) 0.0116(10) 0.0056(11)
C2 0.0431(10) 0.0773(13) 0.0566(12) -0.0085(10) -0.0015(8) 0.0115(9)
C3 0.0439(10) 0.0604(11) 0.0634(12) -0.0165(9) -0.0111(8) 0.0112(9)
C4 0.0396(10) 0.0415(9) 0.0663(12) -0.0027(8) -0.0020(8) 0.0007(8)
C5 0.0652(15) 0.120(2) 0.0638(14) -0.0130(14) 0.0080(12) 0.0173(16)
C6 0.0879(17) 0.0959(18) 0.0577(14) -0.0042(13) 0.0023(12) -0.0212(15)
C7 0.117(3) 0.118(3) 0.083(2) 0.0185(18) 0.0055(18) -0.029(2)
C8 0.0836(16) 0.0705(14) 0.0965(17) -0.0245(12) -0.0153(13) 0.0270(12)
C9 0.0560(11) 0.0429(10) 0.0593(11) -0.0022(8) 0.0020(9) 0.0054(8)
C10 0.0638(13) 0.0730(14) 0.0643(14) 0.0066(11) -0.0078(11) -0.0053(11)
C11 0.0747(17) 0.0887(17) 0.0897(19) -0.0123(14) -0.0241(14) 0.0052(14)
C12 0.123(2) 0.0770(16) 0.0565(15) -0.0036(12) -0.0127(15) 0.0335(16)
C13 0.115(2) 0.0727(15) 0.0652(15) 0.0125(12) 0.0141(15) 0.0209(15)
C14 0.0745(15) 0.0639(13) 0.0733(15) 0.0075(11) 0.0124(12) 0.0067(12)
C15 0.0428(9) 0.0423(9) 0.0538(10) -0.0024(7) 0.0068(7) 0.0043(7)
C16 0.0533(11) 0.0471(10) 0.0569(11) 0.0038(8) 0.0059(9) 0.0003(8)
C17 0.0563(12) 0.0502(11) 0.0752(14) -0.0035(10) 0.0079(10) -0.0110(9)
C18 0.0509(11) 0.0668(12) 0.0663(12) -0.0124(10) -0.0012(9) -0.0036(10)
C19 0.0617(13) 0.0694(13) 0.0689(14) 0.0107(11) -0.0085(11) 0.0034(11)
C20 0.0543(12) 0.0521(11) 0.0726(14) 0.0121(9) 0.0004(10) -0.0025(9)
C21 0.0651(15) 0.1065(19) 0.1051(19) -0.0137(15) -0.0178(13) -0.0121(14)

loop_
_atom_type_symbol
_atom_type_description
_atom_type_scat_dispersion_real
_atom_type_scat_dispersion_imag
_atom_type_scat_source
C C 0.0033 0.0016 'International Tables Vol C Tables 4.2.6.8 and 6.1.1.4'
H H 0.0000 0.0000 'International Tables Vol C Tables 4.2.6.8 and 6.1.1.4'
N N 0.0061 0.0033 'International Tables Vol C Tables 4.2.6.8 and 6.1.1.4'
O O 0.0106 0.0060 'International Tables Vol C Tables 4.2.6.8 and 6.1.1.4'
S S 0.1246 0.1234 'International Tables Vol C Tables 4.2.6.8 and 6.1.1.4'

loop_
_geom_angle_atom_site_label_1
_geom_angle_atom_site_label_2
_geom_angle_atom_site_label_3
_geom_angle
O2 S O1 120.35(9)
O2 S N 106.90(8)
O1 S N 106.05(8)
O2 S C15 107.67(8)
O1 S C15 107.11(8)
N S C15 108.29(8)
C1 N C4 110.85(14)
C1 N S 118.59(12)
C4 N S 120.36(12)
N C1 C2 103.16(15)
N C1 H1 107.7(13)
C2 C1 H1 113.1(13)
N C1 H2 111.6(13)
C2 C1 H2 113.2(12)
H1 C1 H2 107.9(17)
C3 C2 C1 111.86(17)
C3 C2 C5 128.3(2)
C1 C2 C5 119.8(2)
C2 C3 C8 128.48(19)
C2 C3 C4 111.79(16)
C8 C3 C4 119.72(19)
N C4 C9 112.69(14)
N C4 C3 101.60(15)
C9 C4 C3 114.78(14)
N C4 H3 111.2(11)
C9 C4 H3 107.1(11)
C3 C4 H3 109.4(11)
C6 C5 C2 111.5(2)
C6 C5 H4 116.0(14)
C2 C5 H4 109.2(14)
C6 C5 H5 112.7(17)
C2 C5 H5 107.9(16)
H4 C5 H5 98(2)
C7 C6 C5 125.9(3)
C7 C6 H6 122.7(19)
C5 C6 H6 111.1(19)
C6 C7 H7 119(2)
C6 C7 H8 116(2)
H7 C7 H8 124(3)
C3 C8 H10 109.5
C3 C8 H11 109.5
H10 C8 H11 109.5
C3 C8 H9 109.5
H10 C8 H9 109.5
H11 C8 H9 109.5
C10 C9 C14 118.1(2)
C10 C9 C4 120.99(18)
C14 C9 C4 120.92(19)
C9 C10 C11 120.6(2)
C9 C10 H12 117.5(12)
C11 C10 H12 121.9(12)
C12 C11 C10 120.2(3)
C12 C11 H13 122.3(16)
C10 C11 H13 117.5(16)
C13 C12 C11 119.7(2)
C13 C12 H14 119.8(14)
C11 C12 H14 120.5(14)
C12 C13 C14 120.6(3)
C12 C13 H15 121.9(16)
C14 C13 H15 117.5(16)
C13 C14 C9 120.8(3)
C13 C14 H16 123.0(14)
C9 C14 H16 116.1(14)
C20 C15 C16 119.12(17)
C20 C15 S 119.97(14)
C16 C15 S 120.89(13)
C17 C16 C15 119.96(18)
C17 C16 H17 119.9(12)
C15 C16 H17 119.8(12)
C16 C17 C18 121.30(19)
C16 C17 H18 119.4(13)
C18 C17 H18 119.3(13)
C19 C18 C17 118.03(18)
C19 C18 C21 121.4(2)
C17 C18 C21 120.5(2)
C20 C19 C18 121.3(2)
C20 C19 H19 121.1(15)
C18 C19 H19 117.5(15)
C19 C20 C15 120.2(2)
C19 C20 H20 120.5(13)
C15 C20 H20 119.2(13)
C18 C21 H21 109.5
C18 C21 H23 109.5
H21 C21 H23 109.5
C18 C21 H22 109.5
H21 C21 H22 109.5
H23 C21 H22 109.5

loop_
_geom_bond_atom_site_label_1
_geom_bond_atom_site_label_2
_geom_bond_distance
S O2 1.4241(14)
S O1 1.4262(14)
S N 1.6206(14)
S C15 1.7612(18)
N C1 1.470(2)
N C4 1.489(2)
C1 C2 1.489(3)
C1 H1 1.00(2)
C1 H2 0.93(2)
C2 C3 1.320(3)
C2 C5 1.502(3)
C3 C8 1.492(3)
C3 C4 1.512(3)
C4 C9 1.510(3)
C4 H3 0.920(19)
C5 C6 1.501(4)
C5 H4 0.93(2)
C5 H5 0.99(3)
C6 C7 1.256(4)
C6 H6 0.99(3)
C7 H7 1.05(4)
C7 H8 0.895(18)
C8 H10 0.9600
C8 H11 0.9600
C8 H9 0.9600
C9 C10 1.375(3)
C9 C14 1.383(3)
C10 C11 1.388(3)
C10 H12 0.900(14)
C11 C12 1.369(4)
C11 H13 0.868(16)
C12 C13 1.353(4)
C12 H14 0.97(2)
C13 C14 1.379(3)
C13 H15 0.99(3)
C14 H16 1.00(3)
C15 C20 1.383(3)
C15 C16 1.383(2)
C16 C17 1.377(3)
C16 H17 0.888(13)
C17 C18 1.383(3)
C17 H18 0.882(19)
C18 C19 1.380(3)
C18 C21 1.507(3)
C19 C20 1.373(3)
C19 H19 0.93(2)
C20 H20 0.91(2)
C21 H21 0.9600
C21 H23 0.9600
C21 H22 0.9600

loop_
_geom_torsion_atom_site_label_1
_geom_torsion_atom_site_label_2
_geom_torsion_atom_site_label_3
_geom_torsion_atom_site_label_4
_geom_torsion
O2 S N C1 176.23(14)
O1 S N C1 46.66(16)
C15 S N C1 -68.02(16)
O2 S N C4 -41.68(14)
O1 S N C4 -171.25(12)
C15 S N C4 74.07(14)
C4 N C1 C2 8.2(2)
S N C1 C2 153.64(13)
N C1 C2 C3 -4.4(2)
N C1 C2 C5 177.77(18)
C1 C2 C3 C8 179.7(2)
C5 C2 C3 C8 -2.6(3)
C1 C2 C3 C4 -1.0(2)
C5 C2 C3 C4 176.6(2)
C1 N C4 C9 -131.95(17)
S N C4 C9 83.31(17)
C1 N C4 C3 -8.61(19)
S N C4 C3 -153.35(11)
C2 C3 C4 N 5.85(19)
C8 C3 C4 N -174.83(16)
C2 C3 C4 C9 127.76(17)
C8 C3 C4 C9 -52.9(2)
C3 C2 C5 C6 -109.7(3)
C1 C2 C5 C6 67.7(3)
C2 C5 C6 C7 -121.2(3)
N C4 C9 C10 60.0(2)
C3 C4 C9 C10 -55.6(2)
N C4 C9 C14 -121.38(19)
C3 C4 C9 C14 123.0(2)
C14 C9 C10 C11 0.0(3)
C4 C9 C10 C11 178.62(19)
C9 C10 C11 C12 -0.3(4)
C10 C11 C12 C13 0.3(4)
C11 C12 C13 C14 0.1(4)
C12 C13 C14 C9 -0.4(4)
C10 C9 C14 C13 0.4(3)
C4 C9 C14 C13 -178.26(19)
O2 S C15 C20 -148.98(16)
O1 S C15 C20 -18.21(18)
N S C15 C20 95.77(16)
O2 S C15 C16 29.62(16)
O1 S C15 C16 160.39(14)
N S C15 C16 -85.63(15)
C20 C15 C16 C17 1.9(3)
S C15 C16 C17 -176.70(15)
C15 C16 C17 C18 -0.4(3)
C16 C17 C18 C19 -1.2(3)
C16 C17 C18 C21 177.26(19)
C17 C18 C19 C20 1.3(3)
C21 C18 C19 C20 -177.1(2)
C18 C19 C20 C15 0.2(3)
C16 C15 C20 C19 -1.8(3)
S C15 C20 C19 176.80(16)

loop_
_cod_related_entry_id
_cod_related_entry_database
_cod_related_entry_code
1 ChemSpider 4142798
